data_1558473
loop_
_publ_author_name
'Ishizuka, Tomoya'
'Sakashita, Ryuichi'
'Iwanaga, Osamu'
'Morimoto, Tatsuki'
'Mori, Shigeki'
'Ishida, Masatoshi'
'Toganoh, Motoki'
'Takegoshi, Kiyonori'
'Osuka, Atsuhiro'
'Furuta, Hiroyuki'

_publ_section_title
;
 NH Tautomerism of N-Confused Porphyrin: Solvent/Substituent Effects and
 Isomerization Mechanism.
;
_journal_name_full 'The journal of physical chemistry. A'
_journal_paper_doi 10.1021/acs.jpca.0c04779
_journal_year 2020
_chemical_formula_moiety 'C48 H38 N4'
_chemical_formula_sum 'C48 H38 N4'
_chemical_formula_weight 670.82
_space_group_crystal_system monoclinic
_space_group_IT_number 14
_space_group_name_Hall '-P 2ybc'
_space_group_name_H-M_alt 'P 1 21/c 1'
_atom_sites_solution_hydrogens geom
_atom_sites_solution_primary direct
_atom_sites_solution_secondary difmap
_audit_creation_method SHELXL-2016/6
_cell_angle_alpha 90
_cell_angle_beta 95.333(3)
_cell_angle_gamma 90
_cell_formula_units_Z 2
_cell_length_a 14.3901(5)
_cell_length_b 8.4196(3)
_cell_length_c 15.7484(6)
_cell_measurement_reflns_used 13731
_cell_measurement_temperature 123(2)
_cell_measurement_theta_max 27.48
_cell_measurement_theta_min 2.80
_cell_volume 1899.80(12)
_computing_cell_refinement 'RAPID AUTO'
_computing_data_collection 'RAPID AUTO'
_computing_data_reduction 'RAPID AUTO'
_computing_molecular_graphics 'CrystalStructure 4.2.4 (Rigaku, 2016)'
_computing_publication_material 'CrystalStructure 4.2.4'
_computing_structure_refinement 'SHELXL-2016/6 (Sheldrick, 2016)'
_computing_structure_solution 'SIR92 (Altomare, et al., 1994)'
_diffrn_ambient_temperature 123(2)
_diffrn_detector_area_resol_mean 10.000
_diffrn_measured_fraction_theta_full 0.998
_diffrn_measured_fraction_theta_max 0.998
_diffrn_measurement_device_type 'Rigaku R-AXIS RAPID'
_diffrn_measurement_method \w
_diffrn_radiation_type MoK\a
_diffrn_radiation_wavelength 0.71069
_diffrn_reflns_av_R_equivalents 0.039
_diffrn_reflns_av_unetI/netI 0.0422
_diffrn_reflns_Laue_measured_fraction_full 0.998
_diffrn_reflns_Laue_measured_fraction_max 0.998
_diffrn_reflns_number 3725
_diffrn_reflns_point_group_measured_fraction_full 0.998
_diffrn_reflns_point_group_measured_fraction_max 0.998
_diffrn_reflns_theta_full 25.240
_diffrn_reflns_theta_max 25.998
_diffrn_reflns_theta_min 2.598
_exptl_absorpt_coefficient_mu 0.069
_exptl_absorpt_correction_T_max 0.993
_exptl_absorpt_correction_T_min 0.770
_exptl_absorpt_correction_type multi-scan
_exptl_absorpt_process_details 'ABSCOR (Rigaku, 1995)'
_exptl_crystal_colour purple
_exptl_crystal_density_diffrn 1.173
_exptl_crystal_density_method 'not measured'
_exptl_crystal_description prism
_exptl_crystal_F_000 708
_exptl_crystal_size_max 0.300
_exptl_crystal_size_mid 0.200
_exptl_crystal_size_min 0.100
_refine_diff_density_max 0.405
_refine_diff_density_min -0.269
_refine_diff_density_rms 0.059
_refine_ls_extinction_method none
_refine_ls_goodness_of_fit_ref 0.957
_refine_ls_hydrogen_treatment constr
_refine_ls_matrix_type full
_refine_ls_number_parameters 239
_refine_ls_number_reflns 3725
_refine_ls_number_restraints 0
_refine_ls_restrained_S_all 0.957
_refine_ls_R_factor_all 0.0989
_refine_ls_R_factor_gt 0.0624
_refine_ls_shift/su_max 0.000
_refine_ls_shift/su_mean 0.000
_refine_ls_structure_factor_coef Fsqd
_refine_ls_weighting_details 'w=1/[\s^2^(Fo^2^)+(0.1167P)^2^] where P=(Fo^2^+2Fc^2^)/3'
_refine_ls_weighting_scheme calc
_refine_ls_wR_factor_gt 0.1622
_refine_ls_wR_factor_ref 0.1834
_reflns_Friedel_coverage 0.000
_reflns_number_gt 2201
_reflns_number_total 3725
_reflns_threshold_expression 'I > 2\s(I)'
_cod_data_source_file jp0c04779_si_005.cif
_cod_data_source_block shelxl
_cod_original_sg_symbol_H-M 'P 21/c'
_cod_database_code 1558473
_shelx_shelxl_version_number 2016/6
_shelx_space_group_comment
;
The symmetry employed for this shelxl refinement is uniquely defined
by the following loop, which should always be used as a source of
symmetry information in preference to the above space-group names.
They are only intended as comments.
;
_shelx_estimated_absorpt_t_min 0.980
_shelx_estimated_absorpt_t_max 0.993

loop_
_space_group_symop_operation_xyz
'x, y, z'
'-x, y+1/2, -z+1/2'
'-x, -y, -z'
'x, -y-1/2, z-1/2'

loop_
_atom_site_label
_atom_site_type_symbol
_atom_site_fract_x
_atom_site_fract_y
_atom_site_fract_z
_atom_site_U_iso_or_equiv
_atom_site_adp_type
_atom_site_occupancy
_atom_site_site_symmetry_order
_atom_site_calc_flag
_atom_site_refinement_flags_posn
_atom_site_refinement_flags_adp
_atom_site_refinement_flags_occupancy
_atom_site_disorder_assembly
_atom_site_disorder_group
N1 N 0.37653(14) 0.9933(3) 0.55067(12) 0.0603(7) Uani 0.57(2) 1 d . . P A 1
H1N H 0.426894 1.019981 0.526303 0.072 Uiso 0.57(2) 1 calc R U P A 1
C103 C 0.37653(14) 0.9933(3) 0.55067(12) 0.0603(7) Uani 0.43(2) 1 d . . P A 2
H103 H 0.430900 1.022100 0.524365 0.072 Uiso 0.43(2) 1 calc R U P A 2
N2 N 0.40144(17) 0.8986(3) 0.23756(14) 0.0599(7) Uani 0.17(2) 1 d . . P B 3
H2N H 0.409589 0.882954 0.183501 0.072 Uiso 0.17(2) 1 calc R U P B 3
C108 C 0.40144(17) 0.8986(3) 0.23756(14) 0.0599(7) Uani 0.83(2) 1 d . . P B 4
H108 H 0.410237 0.881709 0.179201 0.072 Uiso 0.83(2) 1 calc R U P B 4
C1 C 0.36605(15) 0.9999(3) 0.63583(13) 0.0508(6) Uani 1 1 d . . . . .
C2 C 0.27415(15) 0.9447(3) 0.64727(14) 0.0529(6) Uani 1 1 d . . . . .
H2 H 0.248050 0.936852 0.700351 0.063 Uiso 1 1 calc R U . A 1
C3 C 0.23130(15) 0.9064(3) 0.57229(13) 0.0598(7) Uani 0.57(2) 1 d . . P A 1
H3 H 0.169757 0.865514 0.561913 0.072 Uiso 0.57(2) 1 calc R U P A 1
N101 N 0.23130(15) 0.9064(3) 0.57229(13) 0.0598(7) Uani 0.43(2) 1 d . . P A 2
C4 C 0.29454(15) 0.9378(3) 0.50975(14) 0.0511(6) Uani 1 1 d . . . . .
C5 C 0.27219(14) 0.9056(3) 0.42279(13) 0.0495(6) Uani 1 1 d . . . . .
C6 C 0.33577(15) 0.9162(3) 0.36147(14) 0.0505(6) Uani 1 1 d . . . . .
C7 C 0.31922(16) 0.8882(3) 0.27224(14) 0.0553(6) Uani 1 1 d . . . . .
H7 H 0.260361 0.865873 0.242161 0.066 Uiso 1 1 calc R U . B 3
C8 C 0.42980(12) 0.9490(2) 0.37677(11) 0.0485(6) Uani 0.17(2) 1 d . . P B 3
H8 H 0.460564 0.974955 0.430999 0.058 Uiso 0.17(2) 1 calc R U P B 3
N102 N 0.42980(12) 0.9490(2) 0.37677(11) 0.0485(6) Uani 0.83(2) 1 d . . P B 4
C9 C 0.47262(15) 0.9390(3) 0.30264(13) 0.0489(5) Uani 1 1 d . . . . .
C10 C 0.56765(15) 0.9613(3) 0.29544(13) 0.0491(6) Uani 1 1 d . . . . .
C11 C 0.17592(15) 0.8519(3) 0.39382(13) 0.0527(6) Uani 1 1 d . . . . .
C12 C 0.09868(17) 0.9446(4) 0.40421(17) 0.0694(8) Uani 1 1 d . . . . .
H12 H 0.106550 1.045999 0.430366 0.083 Uiso 1 1 calc R U . . .
C13 C 0.01044(18) 0.8918(5) 0.37711(19) 0.0859(10) Uani 1 1 d . . . . .
H13 H -0.041650 0.957674 0.384971 0.103 Uiso 1 1 calc R U . . .
C14 C -0.00424(19) 0.7461(5) 0.33900(19) 0.0865(10) Uani 1 1 d . . . . .
C15 C 0.0722(2) 0.6547(4) 0.3281(2) 0.0844(9) Uani 1 1 d . . . . .
H15 H 0.063966 0.554079 0.301170 0.101 Uiso 1 1 calc R U . . .
C16 C 0.16101(17) 0.7053(4) 0.35553(16) 0.0665(7) Uani 1 1 d . . . . .
H16 H 0.212765 0.638438 0.347970 0.080 Uiso 1 1 calc R U . . .
C17 C -0.1024(2) 0.6901(7) 0.3090(3) 0.1360(19) Uani 1 1 d . . . . .
H17A H -0.147701 0.747669 0.340174 0.163 Uiso 1 1 calc R U . . .
H17B H -0.107526 0.575969 0.319842 0.163 Uiso 1 1 calc R U . . .
H17C H -0.115063 0.710610 0.247803 0.163 Uiso 1 1 calc R U . . .
C18 C 0.60127(16) 0.9444(3) 0.20947(13) 0.0497(6) Uani 1 1 d . . . . .
C19 C 0.56875(17) 1.0425(3) 0.14156(14) 0.0549(6) Uani 1 1 d . . . . .
H19 H 0.521930 1.119217 0.149460 0.066 Uiso 1 1 calc R U . . .
C20 C 0.60329(18) 1.0296(4) 0.06402(14) 0.0622(7) Uani 1 1 d . . . . .
H20 H 0.580279 1.098108 0.018940 0.075 Uiso 1 1 calc R U . . .
C21 C 0.6712(2) 0.9188(4) 0.04974(15) 0.0661(7) Uani 1 1 d . . . . .
C22 C 0.70161(19) 0.8197(3) 0.11591(16) 0.0666(7) Uani 1 1 d . . . . .
H22 H 0.746771 0.740583 0.106943 0.080 Uiso 1 1 calc R U . . .
C23 C 0.66822(17) 0.8320(3) 0.19514(14) 0.0573(6) Uani 1 1 d . . . . .
H23 H 0.691333 0.763005 0.239955 0.069 Uiso 1 1 calc R U . . .
C24 C 0.7127(3) 0.9086(5) -0.03467(19) 0.1005(12) Uani 1 1 d . . . . .
H24A H 0.664326 0.876209 -0.079216 0.121 Uiso 1 1 calc R U . . .
H24B H 0.763297 0.830259 -0.030622 0.121 Uiso 1 1 calc R U . . .
H24C H 0.737436 1.012685 -0.048959 0.121 Uiso 1 1 calc R U . . .

loop_
_atom_site_aniso_label
_atom_site_aniso_U_11
_atom_site_aniso_U_22
_atom_site_aniso_U_33
_atom_site_aniso_U_23
_atom_site_aniso_U_13
_atom_site_aniso_U_12
N1 0.0487(12) 0.0953(18) 0.0373(11) -0.0056(11) 0.0069(9) -0.0060(11)
C103 0.0487(12) 0.0953(18) 0.0373(11) -0.0056(11) 0.0069(9) -0.0060(11)
N2 0.0632(14) 0.0783(18) 0.0380(11) -0.0046(11) 0.0037(10) -0.0028(12)
C108 0.0632(14) 0.0783(18) 0.0380(11) -0.0046(11) 0.0037(10) -0.0028(12)
C1 0.0529(12) 0.0620(15) 0.0380(11) -0.0007(10) 0.0065(9) 0.0034(11)
C2 0.0525(12) 0.0687(16) 0.0384(11) 0.0008(11) 0.0089(10) -0.0054(11)
C3 0.0552(13) 0.0783(17) 0.0464(12) -0.0015(11) 0.0078(10) -0.0038(11)
N101 0.0552(13) 0.0783(17) 0.0464(12) -0.0015(11) 0.0078(10) -0.0038(11)
C4 0.0444(11) 0.0670(15) 0.0420(12) -0.0038(10) 0.0039(9) 0.0022(10)
C5 0.0454(11) 0.0613(15) 0.0414(11) -0.0033(10) 0.0023(9) 0.0010(10)
C6 0.0461(11) 0.0602(15) 0.0449(12) -0.0051(10) 0.0029(9) 0.0032(10)
C7 0.0506(12) 0.0747(17) 0.0398(11) -0.0014(11) -0.0008(10) -0.0024(11)
C8 0.0423(9) 0.0659(14) 0.0378(10) -0.0045(9) 0.0066(8) -0.0010(9)
N102 0.0423(9) 0.0659(14) 0.0378(10) -0.0045(9) 0.0066(8) -0.0010(9)
C9 0.0513(12) 0.0587(14) 0.0368(11) -0.0016(10) 0.0046(9) 0.0014(10)
C10 0.0540(12) 0.0575(14) 0.0363(11) 0.0016(10) 0.0064(9) 0.0019(10)
C11 0.0448(11) 0.0736(17) 0.0393(11) 0.0007(11) 0.0020(9) 0.0026(11)
C12 0.0499(13) 0.093(2) 0.0650(15) -0.0129(14) 0.0030(11) 0.0117(13)
C13 0.0469(14) 0.135(3) 0.0753(19) -0.011(2) 0.0054(13) 0.0169(17)
C14 0.0487(15) 0.146(3) 0.0646(16) -0.014(2) 0.0022(12) -0.0129(18)
C15 0.0606(16) 0.109(3) 0.083(2) -0.0257(18) 0.0020(14) -0.0164(17)
C16 0.0492(13) 0.0795(19) 0.0701(16) -0.0153(15) 0.0013(11) -0.0007(12)
C17 0.0570(18) 0.230(6) 0.120(3) -0.043(3) 0.0023(18) -0.033(3)
C18 0.0517(12) 0.0615(15) 0.0362(11) -0.0045(10) 0.0052(9) -0.0047(11)
C19 0.0557(13) 0.0654(16) 0.0434(12) -0.0001(11) 0.0034(10) -0.0015(11)
C20 0.0655(15) 0.0819(19) 0.0382(12) 0.0067(12) -0.0001(10) -0.0122(14)
C21 0.0738(16) 0.086(2) 0.0404(13) -0.0083(13) 0.0146(11) -0.0136(15)
C22 0.0733(17) 0.0729(18) 0.0563(15) -0.0106(13) 0.0201(12) 0.0043(14)
C23 0.0638(14) 0.0638(16) 0.0450(13) 0.0001(11) 0.0089(10) 0.0053(12)
C24 0.114(3) 0.138(3) 0.0547(17) -0.0055(19) 0.0339(17) -0.005(2)

loop_
_atom_type_symbol
_atom_type_description
_atom_type_scat_dispersion_real
_atom_type_scat_dispersion_imag
_atom_type_scat_source
C C 0.0033 0.0016 'International Tables Vol C Tables 4.2.6.8 and 6.1.1.4'
H H 0.0000 0.0000 'International Tables Vol C Tables 4.2.6.8 and 6.1.1.4'
N N 0.0061 0.0033 'International Tables Vol C Tables 4.2.6.8 and 6.1.1.4'

loop_
_geom_angle_atom_site_label_1
_geom_angle_atom_site_label_2
_geom_angle_atom_site_label_3
_geom_angle
_geom_angle_site_symmetry_1
_geom_angle_site_symmetry_3
_geom_angle_publ_flag
C1 N1 C4 107.85(19) . . ?
C1 N1 H1N 126.1 . . ?
C4 N1 H1N 126.1 . . ?
C1 C103 C4 107.85(19) . . ?
C1 C103 H103 126.1 . . ?
C4 C103 H103 126.1 . . ?
C7 N2 C9 108.87(19) . . ?
C7 N2 H2N 125.6 . . ?
C9 N2 H2N 125.6 . . ?
C7 C108 C9 108.87(19) . . ?
C7 C108 H108 125.6 . . ?
C9 C108 H108 125.6 . . ?
C103 C1 C10 129.3(2) . 3_676 ?
N1 C1 C10 129.3(2) . 3_676 ?
C103 C1 C2 107.39(19) . . ?
N1 C1 C2 107.39(19) . . ?
C10 C1 C2 123.1(2) 3_676 . ?
N101 C2 C1 109.1(2) . . ?
C3 C2 C1 109.1(2) . . ?
C3 C2 H2 125.4 . . ?
C1 C2 H2 125.4 . . ?
C2 C3 C4 107.3(2) . . ?
C2 C3 H3 126.3 . . ?
C4 C3 H3 126.3 . . ?
C2 N101 C4 107.3(2) . . ?
C103 C4 C5 129.2(2) . . ?
N1 C4 C5 129.2(2) . . ?
N1 C4 C3 108.34(19) . . ?
C5 C4 C3 122.3(2) . . ?
C103 C4 N101 108.34(19) . . ?
C5 C4 N101 122.3(2) . . ?
C6 C5 C4 123.9(2) . . ?
C6 C5 C11 117.35(19) . . ?
C4 C5 C11 118.7(2) . . ?
N102 C6 C5 126.02(19) . . ?
C8 C6 C5 126.02(19) . . ?
N102 C6 C7 106.08(19) . . ?
C8 C6 C7 106.08(19) . . ?
C5 C6 C7 127.8(2) . . ?
C108 C7 C6 108.4(2) . . ?
N2 C7 C6 108.4(2) . . ?
N2 C7 H7 125.8 . . ?
C6 C7 H7 125.8 . . ?
C9 C8 C6 110.46(17) . . ?
C9 C8 H8 124.8 . . ?
C6 C8 H8 124.8 . . ?
C9 N102 C6 110.46(17) . . ?
N102 C9 C10 125.57(19) . . ?
C8 C9 C10 125.57(19) . . ?
N102 C9 C108 106.13(19) . . ?
C10 C9 C108 128.3(2) . . ?
C8 C9 N2 106.13(19) . . ?
C10 C9 N2 128.3(2) . . ?
C9 C10 C1 124.5(2) . 3_676 ?
C9 C10 C18 117.75(19) . . ?
C1 C10 C18 117.8(2) 3_676 . ?
C12 C11 C16 117.6(2) . . ?
C12 C11 C5 121.9(2) . . ?
C16 C11 C5 120.5(2) . . ?
C13 C12 C11 120.7(3) . . ?
C13 C12 H12 119.6 . . ?
C11 C12 H12 119.6 . . ?
C14 C13 C12 121.7(3) . . ?
C14 C13 H13 119.2 . . ?
C12 C13 H13 119.2 . . ?
C15 C14 C13 117.7(3) . . ?
C15 C14 C17 121.4(4) . . ?
C13 C14 C17 120.9(3) . . ?
C14 C15 C16 121.4(3) . . ?
C14 C15 H15 119.3 . . ?
C16 C15 H15 119.3 . . ?
C15 C16 C11 121.0(3) . . ?
C15 C16 H16 119.5 . . ?
C11 C16 H16 119.5 . . ?
C14 C17 H17A 109.5 . . ?
C14 C17 H17B 109.5 . . ?
H17A C17 H17B 109.5 . . ?
C14 C17 H17C 109.5 . . ?
H17A C17 H17C 109.5 . . ?
H17B C17 H17C 109.5 . . ?
C23 C18 C19 117.9(2) . . ?
C23 C18 C10 120.3(2) . . ?
C19 C18 C10 121.8(2) . . ?
C20 C19 C18 120.9(2) . . ?
C20 C19 H19 119.5 . . ?
C18 C19 H19 119.5 . . ?
C19 C20 C21 121.3(2) . . ?
C19 C20 H20 119.3 . . ?
C21 C20 H20 119.3 . . ?
C22 C21 C20 117.8(2) . . ?
C22 C21 C24 120.6(3) . . ?
C20 C21 C24 121.6(3) . . ?
C21 C22 C23 121.7(3) . . ?
C21 C22 H22 119.1 . . ?
C23 C22 H22 119.1 . . ?
C22 C23 C18 120.3(2) . . ?
C22 C23 H23 119.9 . . ?
C18 C23 H23 119.9 . . ?
C21 C24 H24A 109.5 . . ?
C21 C24 H24B 109.5 . . ?
H24A C24 H24B 109.5 . . ?
C21 C24 H24C 109.5 . . ?
H24A C24 H24C 109.5 . . ?
H24B C24 H24C 109.5 . . ?

loop_
_geom_bond_atom_site_label_1
_geom_bond_atom_site_label_2
_geom_bond_distance
_geom_bond_site_symmetry_2
_geom_bond_publ_flag
N1 C1 1.365(3) . ?
N1 C4 1.373(3) . ?
N1 H1N 0.8800 . ?
C103 C1 1.365(3) . ?
C103 C4 1.373(3) . ?
C103 H103 0.9500 . ?
N2 C7 1.351(3) . ?
N2 C9 1.421(3) . ?
N2 H2N 0.8800 . ?
C108 C7 1.351(3) . ?
C108 C9 1.421(3) . ?
C108 H108 0.9500 . ?
C1 C10 1.413(3) 3_676 ?
C1 C2 1.429(3) . ?
C2 N101 1.320(3) . ?
C2 C3 1.320(3) . ?
C2 H2 0.9500 . ?
C3 C4 1.426(3) . ?
C3 H3 0.9500 . ?
N101 C4 1.426(3) . ?
C4 C5 1.404(3) . ?
C5 C6 1.393(3) . ?
C5 C11 1.488(3) . ?
C6 N102 1.380(3) . ?
C6 C8 1.380(3) . ?
C6 C7 1.423(3) . ?
C7 H7 0.9500 . ?
C8 C9 1.372(3) . ?
C8 H8 0.9500 . ?
N102 C9 1.372(3) . ?
C9 C10 1.395(3) . ?
C10 C18 1.486(3) . ?
C11 C12 1.380(3) . ?
C11 C16 1.382(4) . ?
C12 C13 1.375(4) . ?
C12 H12 0.9500 . ?
C13 C14 1.373(5) . ?
C13 H13 0.9500 . ?
C14 C15 1.367(4) . ?
C14 C17 1.522(4) . ?
C15 C16 1.378(3) . ?
C15 H15 0.9500 . ?
C16 H16 0.9500 . ?
C17 H17A 0.9800 . ?
C17 H17B 0.9800 . ?
C17 H17C 0.9800 . ?
C18 C23 1.384(3) . ?
C18 C19 1.397(3) . ?
C19 C20 1.365(3) . ?
C19 H19 0.9500 . ?
C20 C21 1.385(4) . ?
C20 H20 0.9500 . ?
C21 C22 1.374(4) . ?
C21 C24 1.509(3) . ?
C22 C23 1.382(3) . ?
C22 H22 0.9500 . ?
C23 H23 0.9500 . ?
C24 H24A 0.9800 . ?
C24 H24B 0.9800 . ?
C24 H24C 0.9800 . ?

loop_
_geom_torsion_atom_site_label_1
_geom_torsion_atom_site_label_2
_geom_torsion_atom_site_label_3
_geom_torsion_atom_site_label_4
_geom_torsion
_geom_torsion_site_symmetry_1
_geom_torsion_site_symmetry_2
_geom_torsion_site_symmetry_3
_geom_torsion_site_symmetry_4
_geom_torsion_publ_flag
C4 C103 C1 C10 175.2(3) . . . 3_676 ?
C4 C103 C1 C2 0.5(3) . . . . ?
C4 N1 C1 C10 175.2(3) . . . 3_676 ?
C4 N1 C1 C2 0.5(3) . . . . ?
C103 C1 C2 N101 0.1(3) . . . . ?
C10 C1 C2 N101 -175.0(2) 3_676 . . . ?
N1 C1 C2 C3 0.1(3) . . . . ?
C10 C1 C2 C3 -175.0(2) 3_676 . . . ?
C1 C2 C3 C4 -0.6(3) . . . . ?
C1 C2 N101 C4 -0.6(3) . . . . ?
C1 C103 C4 C5 -177.7(3) . . . . ?
C1 C103 C4 N101 -0.9(3) . . . . ?
C1 N1 C4 C5 -177.7(3) . . . . ?
C1 N1 C4 C3 -0.9(3) . . . . ?
C2 C3 C4 N1 1.0(3) . . . . ?
C2 C3 C4 C5 178.0(2) . . . . ?
C2 N101 C4 C103 1.0(3) . . . . ?
C2 N101 C4 C5 178.0(2) . . . . ?
C103 C4 C5 C6 4.6(4) . . . . ?
N1 C4 C5 C6 4.6(4) . . . . ?
C3 C4 C5 C6 -171.8(2) . . . . ?
N101 C4 C5 C6 -171.8(2) . . . . ?
C103 C4 C5 C11 -177.5(3) . . . . ?
N1 C4 C5 C11 -177.5(3) . . . . ?
C3 C4 C5 C11 6.1(4) . . . . ?
N101 C4 C5 C11 6.1(4) . . . . ?
C4 C5 C6 N102 4.4(4) . . . . ?
C11 C5 C6 N102 -173.6(2) . . . . ?
C4 C5 C6 C8 4.4(4) . . . . ?
C11 C5 C6 C8 -173.6(2) . . . . ?
C4 C5 C6 C7 -179.1(2) . . . . ?
C11 C5 C6 C7 2.9(4) . . . . ?
C9 C108 C7 C6 -2.0(3) . . . . ?
C9 N2 C7 C6 -2.0(3) . . . . ?
N102 C6 C7 C108 2.2(3) . . . . ?
C5 C6 C7 C108 -174.9(3) . . . . ?
C8 C6 C7 N2 2.2(3) . . . . ?
C5 C6 C7 N2 -174.9(3) . . . . ?
C5 C6 C8 C9 175.6(2) . . . . ?
C7 C6 C8 C9 -1.5(3) . . . . ?
C5 C6 N102 C9 175.6(2) . . . . ?
C7 C6 N102 C9 -1.5(3) . . . . ?
C6 N102 C9 C10 -178.4(2) . . . . ?
C6 N102 C9 C108 0.3(3) . . . . ?
C6 C8 C9 C10 -178.4(2) . . . . ?
C6 C8 C9 N2 0.3(3) . . . . ?
C7 C108 C9 N102 1.1(3) . . . . ?
C7 C108 C9 C10 179.7(3) . . . . ?
C7 N2 C9 C8 1.1(3) . . . . ?
C7 N2 C9 C10 179.7(3) . . . . ?
N102 C9 C10 C1 -1.0(4) . . . 3_676 ?
C8 C9 C10 C1 -1.0(4) . . . 3_676 ?
C108 C9 C10 C1 -179.4(3) . . . 3_676 ?
N2 C9 C10 C1 -179.4(3) . . . 3_676 ?
N102 C9 C10 C18 179.6(2) . . . . ?
C8 C9 C10 C18 179.6(2) . . . . ?
C108 C9 C10 C18 1.2(4) . . . . ?
N2 C9 C10 C18 1.2(4) . . . . ?
C6 C5 C11 C12 -121.2(3) . . . . ?
C4 C5 C11 C12 60.7(3) . . . . ?
C6 C5 C11 C16 59.1(3) . . . . ?
C4 C5 C11 C16 -119.0(3) . . . . ?
C16 C11 C12 C13 -0.1(4) . . . . ?
C5 C11 C12 C13 -179.8(2) . . . . ?
C11 C12 C13 C14 0.0(5) . . . . ?
C12 C13 C14 C15 -0.4(5) . . . . ?
C12 C13 C14 C17 -179.7(3) . . . . ?
C13 C14 C15 C16 0.9(5) . . . . ?
C17 C14 C15 C16 -179.8(3) . . . . ?
C14 C15 C16 C11 -1.0(5) . . . . ?
C12 C11 C16 C15 0.6(4) . . . . ?
C5 C11 C16 C15 -179.7(2) . . . . ?
C9 C10 C18 C23 -120.6(3) . . . . ?
C1 C10 C18 C23 59.9(3) 3_676 . . . ?
C9 C10 C18 C19 61.0(3) . . . . ?
C1 C10 C18 C19 -118.5(3) 3_676 . . . ?
C23 C18 C19 C20 -1.2(4) . . . . ?
C10 C18 C19 C20 177.2(2) . . . . ?
C18 C19 C20 C21 0.3(4) . . . . ?
C19 C20 C21 C22 1.2(4) . . . . ?
C19 C20 C21 C24 -177.3(3) . . . . ?
C20 C21 C22 C23 -1.9(4) . . . . ?
C24 C21 C22 C23 176.6(3) . . . . ?
C21 C22 C23 C18 1.1(4) . . . . ?
C19 C18 C23 C22 0.5(4) . . . . ?
C10 C18 C23 C22 -178.0(2) . . . . ?
